data_4500481
loop_
_publ_author_name
'Kathalikkattil, Amal Cherian'
'Bisht, Kamal Kumar'
'Aliaga-Alcalde, N\'uria'
'Suresh, Eringathodi'

_publ_section_title
;
 Synthesis, Magnetic Properties, and Structural Investigation of
 Mixed-Ligand Cu(II) Helical Coordination Polymers with an Amino Acid
 Backbone and N-Donor Propping: 1-D Helical, 2-D Hexagonal Net (hcb), and
 3-DinsTopologies
;
_journal_issue 5
_journal_name_full 'Crystal Growth &amp; Design'
_journal_page_first 1631
_journal_paper_doi 10.1021/cg101587h
_journal_volume 11
_journal_year 2011
_chemical_formula_sum 'C17 H20 Cu N5 O7 S'
_chemical_formula_weight 501.98
_chemical_name_systematic
; 
 ? 
;
_space_group_IT_number 14
_symmetry_cell_setting monoclinic
_symmetry_space_group_name_Hall '-P 2ybc'
_symmetry_space_group_name_H-M 'P 1 21/c 1'
_atom_sites_solution_hydrogens geom
_atom_sites_solution_primary direct
_atom_sites_solution_secondary difmap
_audit_creation_method SHELXL-97
_cell_angle_alpha 90.00
_cell_angle_beta 112.798(2)
_cell_angle_gamma 90.00
_cell_formula_units_Z 4
_cell_length_a 10.3197(10)
_cell_length_b 19.6947(19)
_cell_length_c 11.0388(11)
_cell_measurement_reflns_used 3254
_cell_measurement_temperature 110(2)
_cell_measurement_theta_max 27.39
_cell_measurement_theta_min 2.25
_cell_volume 2068.3(4)
_computing_cell_refinement 'BRUKER SMART'
_computing_data_collection 'BRUKER SMART'
_computing_data_reduction 'BRUKER SAINT'
_computing_molecular_graphics ORTEP
_computing_structure_refinement 'SHELXL-97 (Sheldrick, 1997)'
_computing_structure_solution 'SHELXS-97 (Sheldrick, 1990)'
_diffrn_ambient_temperature 110(2)
_diffrn_measured_fraction_theta_full 0.905
_diffrn_measured_fraction_theta_max 0.905
_diffrn_measurement_device_type 'BRUKER SMART APEX CCD DIFFRACTOMETER'
_diffrn_measurement_method 'OMEGA-PHI SCAN'
_diffrn_radiation_monochromator graphite
_diffrn_radiation_source 'fine-focus sealed tube'
_diffrn_radiation_type MoK\a
_diffrn_radiation_wavelength 0.71073
_diffrn_reflns_av_R_equivalents 0.0405
_diffrn_reflns_av_sigmaI/netI 0.0580
_diffrn_reflns_limit_h_max 13
_diffrn_reflns_limit_h_min -13
_diffrn_reflns_limit_k_max 24
_diffrn_reflns_limit_k_min -25
_diffrn_reflns_limit_l_max 8
_diffrn_reflns_limit_l_min -14
_diffrn_reflns_number 12265
_diffrn_reflns_theta_full 28.29
_diffrn_reflns_theta_max 28.29
_diffrn_reflns_theta_min 2.07
_exptl_absorpt_coefficient_mu 1.208
_exptl_absorpt_correction_T_max 0.9421
_exptl_absorpt_correction_T_min 0.5834
_exptl_absorpt_correction_type multi-scan
_exptl_absorpt_process_details 'BRUKER SADABS'
_exptl_crystal_colour blue
_exptl_crystal_density_diffrn 1.612
_exptl_crystal_density_method 'not measured'
_exptl_crystal_description plates
_exptl_crystal_F_000 1032
_exptl_crystal_size_max 0.50
_exptl_crystal_size_mid 0.10
_exptl_crystal_size_min 0.05
_refine_diff_density_max 0.720
_refine_diff_density_min -0.792
_refine_diff_density_rms 0.119
_refine_ls_extinction_method none
_refine_ls_goodness_of_fit_ref 1.281
_refine_ls_hydrogen_treatment mixed
_refine_ls_matrix_type full
_refine_ls_number_parameters 320
_refine_ls_number_reflns 4783
_refine_ls_number_restraints 0
_refine_ls_restrained_S_all 1.281
_refine_ls_R_factor_all 0.0956
_refine_ls_R_factor_gt 0.0831
_refine_ls_shift/su_max 0.001
_refine_ls_shift/su_mean 0.000
_refine_ls_structure_factor_coef Fsqd
_refine_ls_weighting_details 'calc w=1/[\s^2^(Fo^2^)+(0.0371P)^2^+9.4147P] where P=(Fo^2^+2Fc^2^)/3'
_refine_ls_weighting_scheme calc
_refine_ls_wR_factor_gt 0.1619
_refine_ls_wR_factor_ref 0.1668
_reflns_number_gt 4189
_reflns_number_total 4783
_reflns_threshold_expression >2sigma(I)
_cod_data_source_file cg101587h_si_002.cif
_cod_data_source_block 112htwm(compound1)
_cod_depositor_comments
;
The following automatic conversions were performed:

'_symmetry_cell_setting' value 'MONOCLINIC' changed to 'monoclinic'
according to /home/saulius/struct/CIF-dictionaries/cif_core.dic
dictionary named 'cif_core.dic' version 2.4.1 from
2010-06-29.

'_exptl_absorpt_correction_type' value 'MULTI-SCAN'
changed to 'multi-scan' according to
/home/saulius/struct/CIF-dictionaries/cif_core.dic dictionary named
'cif_core.dic' version 2.4.1 from 2010-06-29.

Automatic conversion script
Id: cif_fix_values 1715 2011-07-08 13:25:40Z adriana 
;
_cod_original_cell_volume 2068.3(3)
_cod_original_sg_symbol_H-M P21/c
_cod_database_code 4500481

loop_
_symmetry_equiv_pos_as_xyz
'x, y, z'
'-x, y+1/2, -z+1/2'
'-x, -y, -z'
'x, -y-1/2, z-1/2'

loop_
_atom_site_label
_atom_site_type_symbol
_atom_site_fract_x
_atom_site_fract_y
_atom_site_fract_z
_atom_site_U_iso_or_equiv
_atom_site_adp_type
_atom_site_occupancy
_atom_site_calc_flag
_atom_site_refinement_flags
Cu1 Cu 1.13135(6) 0.22802(3) 0.58113(6) 0.01669(17) Uani 1 d .
S1 S 1.21976(15) -0.03514(6) 0.65574(14) 0.0226(3) Uani 1 d .
O1 O 1.2640(4) 0.20418(18) 0.4986(4) 0.0192(7) Uani 1 d .
O2 O 1.3548(4) 0.11626(19) 0.4309(4) 0.0297(9) Uani 1 d .
O3 O 1.1228(4) -0.0107(2) 0.7116(4) 0.0265(9) Uani 1 d .
O4 O 1.1577(5) -0.0813(3) 0.5498(5) 0.0623(17) Uani 1 d .
O5 O 1.3494(5) -0.0614(3) 0.7508(5) 0.0492(14) Uani 1 d .
O6 O 1.3075(4) 0.22892(19) 0.7913(4) 0.0246(8) Uani 1 d .
O7 O 0.5329(4) 0.3281(2) 0.8311(4) 0.0281(9) Uani 1 d .
N1 N 0.9747(4) 0.2459(2) 0.6388(4) 0.0173(9) Uani 1 d .
N2 N 0.7792(4) 0.2369(2) 0.6706(4) 0.0174(9) Uani 1 d .
N3 N 0.7685(4) -0.0786(2) 0.9918(4) 0.0174(9) Uani 1 d .
C13 C 0.9658(6) -0.1323(3) 1.0387(6) 0.0251(12) Uani 1 d .
N5 N 1.1238(6) 0.1272(2) 0.6025(6) 0.0231(11) Uani 1 d .
C1 C 0.9696(6) 0.2975(3) 0.7206(5) 0.0222(11) Uani 1 d .
C2 C 0.8485(6) 0.2919(3) 0.7416(5) 0.0204(11) Uani 1 d .
H2 H 0.8190 0.3199 0.7938 0.024 Uiso 1 calc R
C3 C 0.8571(5) 0.2105(2) 0.6113(5) 0.0177(10) Uani 1 d .
H3 H 0.8327 0.1724 0.5575 0.021 Uiso 1 calc R
C4 C 0.6406(6) 0.2108(3) 0.6620(6) 0.0222(11) Uani 1 d .
C5 C 0.6530(5) 0.1496(3) 0.7459(5) 0.0180(10) Uani 1 d .
C6 C 0.6464(5) 0.1559(2) 0.8683(5) 0.0191(10) Uani 1 d .
H6 H 0.6367 0.1986 0.8995 0.023 Uiso 1 calc R
C7 C 0.6540(5) 0.0990(3) 0.9448(5) 0.0192(10) Uani 1 d .
C8 C 0.6684(5) 0.0344(2) 0.9008(5) 0.0172(10) Uani 1 d .
C9 C 0.6787(6) 0.0283(3) 0.7788(5) 0.0238(11) Uani 1 d .
H9 H 0.6921 -0.0142 0.7490 0.029 Uiso 1 calc R
C10 C 0.6692(6) 0.0846(3) 0.7023(5) 0.0222(11) Uani 1 d .
C11 C 0.6631(5) -0.0265(2) 0.9808(5) 0.0192(10) Uani 1 d .
H11A H 0.6760 -0.0115 1.0684 0.023 Uiso 1 calc R
H11B H 0.5704 -0.0468 0.9414 0.023 Uiso 1 calc R
C12 C 0.7421(6) -0.1412(3) 0.9411(5) 0.0190(10) Uani 1 d .
N4 N 0.8598(4) -0.1760(2) 0.9678(4) 0.0179(9) Uani 1 d .
C14 C 0.9114(6) -0.0728(3) 1.0551(6) 0.0250(12) Uani 1 d .
C15 C 1.2861(6) 0.1405(3) 0.4901(5) 0.0223(11) Uani 1 d .
C16 C 1.2195(10) 0.0919(4) 0.5563(10) 0.069(3) Uani 1 d .
C17 C 1.3063(10) 0.0399(5) 0.6270(9) 0.0191(18) Uiso 0.55 d P
C17A C 1.2195(12) 0.0261(6) 0.5341(11) 0.019(2) Uiso 0.45 d P
H1 H 1.038(7) 0.329(4) 0.754(7) 0.04(2) Uiso 1 d .
H4A H 0.589(6) 0.200(3) 0.576(5) 0.012(13) Uiso 1 d .
H4B H 0.593(7) 0.246(3) 0.683(6) 0.027(16) Uiso 1 d .
H7 H 0.659(6) 0.105(3) 1.023(6) 0.013(13) Uiso 1 d .
H10 H 0.675(7) 0.081(3) 0.621(6) 0.030(17) Uiso 1 d .
H12 H 0.658(6) -0.157(3) 0.908(5) 0.017(14) Uiso 1 d .
H13 H 1.045(7) -0.147(3) 1.064(6) 0.034(18) Uiso 1 d .
H14 H 0.952(7) -0.035(3) 1.094(6) 0.032(17) Uiso 1 d .
H2C H 1.043(7) 0.113(3) 0.555(6) 0.028(18) Uiso 1 d .
H2D H 1.135(7) 0.127(4) 0.666(7) 0.03(2) Uiso 1 d .
H7C H 0.5818 0.3635 0.8219 0.050 Uiso 1 d .
H7D H 0.4867 0.3473 0.8601 0.050 Uiso 1 d .
H6D H 1.2992 0.2448 0.8629 0.050 Uiso 1 d .
H6C H 1.3843 0.2427 0.7996 0.050 Uiso 1 d .

loop_
_atom_site_aniso_label
_atom_site_aniso_U_11
_atom_site_aniso_U_22
_atom_site_aniso_U_33
_atom_site_aniso_U_23
_atom_site_aniso_U_13
_atom_site_aniso_U_12
Cu1 0.0162(3) 0.0133(3) 0.0249(3) 0.0019(3) 0.0126(3) 0.0005(2)
S1 0.0321(7) 0.0151(6) 0.0268(7) 0.0010(5) 0.0183(6) 0.0009(5)
O1 0.0172(18) 0.0187(17) 0.0237(19) 0.0009(14) 0.0103(15) -0.0013(14)
O2 0.035(2) 0.025(2) 0.043(2) -0.0027(18) 0.030(2) -0.0013(17)
O3 0.028(2) 0.029(2) 0.028(2) 0.0002(17) 0.0171(18) -0.0007(17)
O4 0.041(3) 0.090(4) 0.042(3) -0.039(3) 0.000(2) 0.016(3)
O5 0.023(2) 0.090(4) 0.032(2) -0.024(3) 0.008(2) 0.006(2)
O6 0.0235(19) 0.029(2) 0.0231(19) -0.0044(16) 0.0110(16) 0.0003(16)
O7 0.025(2) 0.029(2) 0.035(2) -0.0019(17) 0.0162(18) 0.0017(17)
N1 0.017(2) 0.0137(19) 0.023(2) -0.0002(16) 0.0096(18) 0.0024(16)
N2 0.017(2) 0.016(2) 0.021(2) 0.0009(17) 0.0086(17) 0.0048(16)
N3 0.014(2) 0.015(2) 0.024(2) 0.0007(17) 0.0076(18) 0.0017(16)
C13 0.014(3) 0.024(3) 0.034(3) -0.005(2) 0.005(2) -0.001(2)
N5 0.026(3) 0.019(2) 0.034(3) 0.002(2) 0.022(3) -0.001(2)
C1 0.022(3) 0.022(3) 0.021(3) -0.002(2) 0.007(2) -0.002(2)
C2 0.024(3) 0.018(2) 0.023(3) -0.004(2) 0.013(2) 0.001(2)
C3 0.026(3) 0.011(2) 0.019(2) -0.0024(18) 0.011(2) 0.0009(19)
C4 0.016(3) 0.027(3) 0.025(3) -0.002(2) 0.010(2) 0.003(2)
C5 0.009(2) 0.020(2) 0.025(3) -0.002(2) 0.006(2) 0.0005(18)
C6 0.016(2) 0.014(2) 0.026(3) -0.004(2) 0.006(2) 0.0009(19)
C7 0.018(3) 0.022(3) 0.020(3) -0.005(2) 0.010(2) 0.002(2)
C8 0.010(2) 0.018(2) 0.022(3) -0.002(2) 0.005(2) 0.0000(18)
C9 0.027(3) 0.022(3) 0.025(3) -0.008(2) 0.013(2) -0.002(2)
C10 0.024(3) 0.025(3) 0.021(3) -0.006(2) 0.012(2) 0.000(2)
C11 0.016(2) 0.016(2) 0.029(3) -0.001(2) 0.013(2) 0.0003(19)
C12 0.017(3) 0.016(2) 0.025(3) -0.005(2) 0.009(2) -0.003(2)
N4 0.018(2) 0.020(2) 0.020(2) -0.0063(17) 0.0120(18) -0.0009(17)
C14 0.017(3) 0.021(3) 0.034(3) -0.007(2) 0.008(2) -0.001(2)
C15 0.021(3) 0.021(3) 0.028(3) 0.005(2) 0.013(2) 0.002(2)
C16 0.097(7) 0.029(4) 0.138(8) 0.039(4) 0.108(7) 0.030(4)

loop_
_atom_type_symbol
_atom_type_description
_atom_type_scat_dispersion_real
_atom_type_scat_dispersion_imag
_atom_type_scat_source
C C 0.0033 0.0016 'International Tables Vol C Tables 4.2.6.8 and 6.1.1.4'
H H 0.0000 0.0000 'International Tables Vol C Tables 4.2.6.8 and 6.1.1.4'
N N 0.0061 0.0033 'International Tables Vol C Tables 4.2.6.8 and 6.1.1.4'
O O 0.0106 0.0060 'International Tables Vol C Tables 4.2.6.8 and 6.1.1.4'
Cu Cu 0.3201 1.2651 'International Tables Vol C Tables 4.2.6.8 and 6.1.1.4'
S S 0.1246 0.1234 'International Tables Vol C Tables 4.2.6.8 and 6.1.1.4'

loop_
_geom_angle_atom_site_label_1
_geom_angle_atom_site_label_2
_geom_angle_atom_site_label_3
_geom_angle
_geom_angle_site_symmetry_1
_geom_angle_site_symmetry_3
O1 Cu1 N4 89.29(15) . 2_756
O1 Cu1 N1 170.94(17) . .
N4 Cu1 N1 92.75(16) 2_756 .
O1 Cu1 N5 83.33(17) . .
N4 Cu1 N5 170.7(2) 2_756 .
N1 Cu1 N5 93.69(18) . .
O1 Cu1 O6 92.77(14) . .
N4 Cu1 O6 99.43(16) 2_756 .
N1 Cu1 O6 95.60(15) . .
N5 Cu1 O6 86.6(2) . .
O4 S1 O5 111.4(3) . .
O4 S1 O3 113.4(3) . .
O5 S1 O3 114.2(3) . .
O4 S1 C17A 86.9(5) . .
O5 S1 C17A 121.1(4) . .
O3 S1 C17A 107.0(4) . .
O4 S1 C17 118.1(4) . .
O5 S1 C17 92.2(4) . .
O3 S1 C17 105.7(3) . .
C17A S1 C17 35.4(5) . .
C15 O1 Cu1 116.2(3) . .
Cu1 O6 H6D 125.8(3) . .
Cu1 O6 H6C 117.9(3) . .
H6D O6 H6C 102.1(4) . .
H7C O7 H7D 97.6(4) . .
C3 N1 C1 106.0(4) . .
C3 N1 Cu1 128.2(3) . .
C1 N1 Cu1 125.8(4) . .
C3 N2 C2 108.2(4) . .
C3 N2 C4 125.8(4) . .
C2 N2 C4 126.0(4) . .
C12 N3 C14 107.2(4) . .
C12 N3 C11 125.9(4) . .
C14 N3 C11 127.0(4) . .
C14 C13 N4 110.0(5) . .
C14 C13 H13 133(5) . .
N4 C13 H13 117(5) . .
C16 N5 Cu1 111.7(4) . .
C16 N5 H2C 105(4) . .
Cu1 N5 H2C 110(4) . .
C16 N5 H2D 120(6) . .
Cu1 N5 H2D 98(6) . .
H2C N5 H2D 113(7) . .
C2 C1 N1 108.9(5) . .
C2 C1 H1 127(4) . .
N1 C1 H1 124(4) . .
C1 C2 N2 106.1(4) . .
C1 C2 H2 126.9 . .
N2 C2 H2 126.9 . .
N2 C3 N1 110.9(4) . .
N2 C3 H3 124.6 . .
N1 C3 H3 124.6 . .
N2 C4 C5 112.9(4) . .
N2 C4 H4A 108(3) . .
C5 C4 H4A 109(3) . .
N2 C4 H4B 108(4) . .
C5 C4 H4B 112(4) . .
H4A C4 H4B 107(5) . .
C6 C5 C10 118.3(5) . .
C6 C5 C4 120.6(5) . .
C10 C5 C4 121.2(5) . .
C5 C6 C7 120.7(5) . .
C5 C6 H6 119.6 . .
C7 C6 H6 119.6 . .
C6 C7 C8 121.0(5) . .
C6 C7 H7 118(4) . .
C8 C7 H7 121(4) . .
C7 C8 C9 118.3(5) . .
C7 C8 C11 119.5(5) . .
C9 C8 C11 122.1(5) . .
C10 C9 C8 120.6(5) . .
C10 C9 H9 119.7 . .
C8 C9 H9 119.7 . .
C9 C10 C5 121.1(5) . .
C9 C10 H10 121(4) . .
C5 C10 H10 118(4) . .
N3 C11 C8 114.4(4) . .
N3 C11 H11A 108.7 . .
C8 C11 H11A 108.7 . .
N3 C11 H11B 108.7 . .
C8 C11 H11B 108.7 . .
H11A C11 H11B 107.6 . .
N4 C12 N3 111.3(5) . .
N4 C12 H12 126(4) . .
N3 C12 H12 122(4) . .
C12 N4 C13 105.2(4) . .
C12 N4 Cu1 124.7(4) . 2_746
C13 N4 Cu1 130.0(4) . 2_746
C13 C14 N3 106.3(5) . .
C13 C14 H14 131(4) . .
N3 C14 H14 123(4) . .
O2 C15 O1 124.9(5) . .
O2 C15 C16 118.2(5) . .
O1 C15 C16 116.9(5) . .
C17A C16 C17 48.0(7) . .
C17A C16 N5 125.8(7) . .
C17 C16 N5 122.4(7) . .
C17A C16 C15 119.8(7) . .
C17 C16 C15 115.0(7) . .
N5 C16 C15 111.3(5) . .
C17A C17 C16 62.9(9) . .
C17A C17 S1 71.6(7) . .
C16 C17 S1 116.5(7) . .
C17 C17A C16 69.1(9) . .
C17 C17A S1 72.9(8) . .
C16 C17A S1 121.3(8) . .

loop_
_geom_bond_atom_site_label_1
_geom_bond_atom_site_label_2
_geom_bond_distance
_geom_bond_site_symmetry_2
Cu1 O1 1.972(3) .
Cu1 N4 1.979(4) 2_756
Cu1 N1 1.986(4) .
Cu1 N5 2.004(5) .
Cu1 O6 2.328(4) .
S1 O4 1.423(5) .
S1 O5 1.439(5) .
S1 O3 1.446(4) .
S1 C17A 1.804(11) .
S1 C17 1.817(9) .
O1 C15 1.285(6) .
O2 C15 1.232(6) .
O6 H6D 0.885(4) .
O6 H6C 0.808(4) .
O7 H7C 0.889(4) .
O7 H7D 0.769(4) .
N1 C3 1.328(6) .
N1 C1 1.373(7) .
N2 C3 1.325(6) .
N2 C2 1.366(7) .
N2 C4 1.488(6) .
N3 C12 1.338(6) .
N3 C14 1.370(7) .
N3 C11 1.466(6) .
C13 C14 1.343(8) .
C13 N4 1.373(7) .
C13 H13 0.81(7) .
N5 C16 1.451(7) .
N5 H2C 0.84(7) .
N5 H2D 0.66(7) .
C1 C2 1.361(7) .
C1 H1 0.91(7) .
C2 H2 0.9300 .
C3 H3 0.9300 .
C4 C5 1.495(7) .
C4 H4A 0.91(5) .
C4 H4B 0.92(6) .
C5 C6 1.385(7) .
C5 C10 1.400(7) .
C6 C7 1.386(7) .
C6 H6 0.9300 .
C7 C8 1.390(7) .
C7 H7 0.85(5) .
C8 C9 1.397(7) .
C8 C11 1.504(7) .
C9 C10 1.374(8) .
C9 H9 0.9300 .
C10 H10 0.92(6) .
C11 H11A 0.9700 .
C11 H11B 0.9700 .
C12 N4 1.324(7) .
C12 H12 0.86(6) .
N4 Cu1 1.979(4) 2_746
C14 H14 0.87(7) .
C15 C16 1.519(8) .
C16 C17A 1.319(13) .
C16 C17 1.385(12) .
C17 C17A 1.102(14) .
